data_1505659
loop_
_publ_author_name
'Fukuzawa, Shin-ichi'
'Oki, Hiroshi'
'Hosaka, Mitsuteru'
'Sugasawa, Jun'
'Kikuchi, Satoshi'

_publ_section_title
;
 ClickFerrophos: new chiral ferrocenyl phosphine ligands synthesized by
 click chemistry and the use of their metal complexes as catalysts for
 asymmetric hydrogenation and allylic substitution.
;
_journal_issue 26
_journal_name_full 'Organic letters'
_journal_page_first 5557
_journal_page_last 5560
_journal_paper_doi 10.1021/ol702519f
_journal_volume 9
_journal_year 2007
_chemical_absolute_configuration 'CHOOSE rm ad rmad syn or unk'
_chemical_formula_moiety 'C32 H28 Fe N3 P '
_chemical_formula_sum 'C32 H28 Fe N3 P'
_chemical_formula_weight 541.41
_space_group_IT_number 19
_symmetry_cell_setting orthorhombic
_symmetry_Int_Tables_number 19
_symmetry_space_group_name_Hall 'P 2ac 2ab'
_symmetry_space_group_name_H-M 'P 21 21 21'
_cell_angle_alpha 90.0000
_cell_angle_beta 90.0000
_cell_angle_gamma 90.0000
_cell_formula_units_Z 4
_cell_length_a 10.135(18)
_cell_length_b 10.972(11)
_cell_length_c 23.73(2)
_cell_measurement_reflns_used 130
_cell_measurement_temperature 123.1
_cell_measurement_theta_max 31.5
_cell_measurement_theta_min 1.7
_cell_volume 2639(6)
_computing_cell_refinement CrystalClear
_computing_data_collection CrystalClear
_computing_data_reduction CrystalStructure
_computing_publication_material 'CrystalStructure 3.8'
_computing_structure_refinement CRYSTALS
_computing_structure_solution SIR97
_diffrn_detector_area_resol_mean 7.31
_diffrn_measured_fraction_theta_full 0.936
_diffrn_measured_fraction_theta_max 0.936
_diffrn_measurement_device_type 'Rigaku Mercury'
_diffrn_measurement_method \w
_diffrn_radiation_type 'Mo K\a'
_diffrn_radiation_wavelength 0.71070
_diffrn_reflns_av_R_equivalents 0.039
_diffrn_reflns_limit_h_max 14
_diffrn_reflns_limit_h_min -8
_diffrn_reflns_limit_k_max 16
_diffrn_reflns_limit_k_min -15
_diffrn_reflns_limit_l_max 31
_diffrn_reflns_limit_l_min -35
_diffrn_reflns_number 24271
_diffrn_reflns_theta_full 31.68
_diffrn_reflns_theta_max 31.68
_exptl_absorpt_coefficient_mu 0.658
_exptl_absorpt_correction_T_max 0.821
_exptl_absorpt_correction_T_min 0.520
_exptl_absorpt_correction_type multi-scan
_exptl_absorpt_process_details 'Jacobson, R. (1998) Private communication'
_exptl_crystal_colour yellow
_exptl_crystal_density_diffrn 1.362
_exptl_crystal_density_method 'not measured'
_exptl_crystal_description prism
_exptl_crystal_F_000 1128.00
_exptl_crystal_size_max 0.70
_exptl_crystal_size_mid 0.40
_exptl_crystal_size_min 0.30
_refine_diff_density_max 1.14
_refine_diff_density_min -0.81
_refine_ls_abs_structure_details 'Flack, H. D. (1983), Acta Cryst. A39, 876-881.  3384 Friedel Pairs'
_refine_ls_abs_structure_Flack -0.034(12)
_refine_ls_extinction_coef 137(11)
_refine_ls_extinction_method 'Larson (1970) Crystallographic Computing eq. 22'
_refine_ls_goodness_of_fit_ref 1.000
_refine_ls_hydrogen_treatment refall
_refine_ls_number_parameters 364
_refine_ls_number_reflns 6718
_refine_ls_R_factor_gt 0.0402
_refine_ls_shift/su_max 0.0833
_refine_ls_structure_factor_coef Fsqd
_refine_ls_weighting_details 'w = 1/[1.1150\s(Fo^2^)]/(4Fo^2^)'
_refine_ls_weighting_scheme calc
_refine_ls_wR_factor_ref 0.0712
_reflns_number_gt 6679
_reflns_number_total 8027
_reflns_threshold_expression F^2^>2.0\s(F^2^)
_cod_data_source_file ol702519f-file002.cif
_cod_data_source_block '__20070130'
_cod_original_formula_sum 'C32 H28 Fe N3 P '
_cod_database_code 1505659

loop_
_symmetry_equiv_pos_site_id
_symmetry_equiv_pos_as_xyz
1 +X,+Y,+Z
2 1/2+X,1/2-Y,-Z
3 -X,1/2+Y,1/2-Z
4 1/2-X,-Y,1/2+Z

loop_
_atom_site_label
_atom_site_type_symbol
_atom_site_fract_x
_atom_site_fract_y
_atom_site_fract_z
_atom_site_U_iso_or_equiv
_atom_site_adp_type
_atom_site_occupancy
_atom_site_symmetry_multiplicity
_atom_site_calc_flag
_atom_site_refinement_flags
Fe(1) Fe 0.12111(3) 0.51196(2) 0.251220(10) 0.01590(6) Uani 1.00 1 d .
P(1) P 0.15287(6) 0.41337(5) 0.11429(2) 0.01846(14) Uani 1.00 1 d .
N(1) N 0.46957(18) 0.31028(15) 0.19030(8) 0.0164(4) Uani 1.00 1 d .
N(2) N 0.56227(18) 0.39790(17) 0.19797(8) 0.0213(4) Uani 1.00 1 d .
N(3) N 0.6585(2) 0.37645(18) 0.16181(8) 0.0240(5) Uani 1.00 1 d .
C(1) C 0.0429(2) 0.5340(2) 0.08778(9) 0.0214(5) Uani 1.00 1 d .
C(2) C -0.0875(2) 0.5341(2) 0.10698(10) 0.0260(6) Uani 1.00 1 d .
C(3) C -0.1717(2) 0.6297(2) 0.09395(10) 0.0361(7) Uani 1.00 1 d .
C(4) C -0.1288(3) 0.7253(2) 0.06076(12) 0.0410(8) Uani 1.00 1 d .
C(5) C -0.0021(3) 0.7239(2) 0.04002(12) 0.0421(8) Uani 1.00 1 d .
C(6) C 0.0840(2) 0.6292(2) 0.05356(11) 0.0310(7) Uani 1.00 1 d .
C(7) C 0.2906(2) 0.4229(2) 0.06420(9) 0.0200(5) Uani 1.00 1 d .
C(8) C 0.4085(2) 0.4844(2) 0.07429(9) 0.0226(5) Uani 1.00 1 d .
C(9) C 0.5104(2) 0.4810(2) 0.03510(10) 0.0266(6) Uani 1.00 1 d .
C(10) C 0.4956(2) 0.4202(2) -0.01506(10) 0.0302(6) Uani 1.00 1 d .
C(11) C 0.3798(2) 0.3580(2) -0.02567(10) 0.0380(7) Uani 1.00 1 d .
C(12) C 0.2782(2) 0.3590(2) 0.01364(10) 0.0319(7) Uani 1.00 1 d .
C(13) C 0.2171(2) 0.4945(2) 0.17549(8) 0.0164(4) Uani 1.00 1 d .
C(14) C 0.1980(2) 0.62064(19) 0.18912(9) 0.0180(5) Uani 1.00 1 d .
C(15) C 0.2608(2) 0.64562(19) 0.24133(9) 0.0201(5) Uani 1.00 1 d .
C(16) C 0.3195(2) 0.53762(18) 0.26061(9) 0.0186(5) Uani 1.00 1 d .
C(17) C 0.2931(2) 0.44256(19) 0.22157(9) 0.0164(5) Uani 1.00 1 d .
C(18) C 0.3473(2) 0.31417(19) 0.22407(9) 0.0168(5) Uani 1.00 1 d .
C(19) C 0.3773(2) 0.2704(2) 0.28414(9) 0.0239(5) Uani 1.00 1 d .
C(20) C 0.6258(2) 0.2764(2) 0.13157(9) 0.0218(5) Uani 1.00 1 d .
C(21) C 0.5064(2) 0.2310(2) 0.14898(9) 0.0180(5) Uani 1.00 1 d .
C(22) C 0.4317(2) 0.1250(2) 0.12930(9) 0.0186(5) Uani 1.00 1 d .
C(23) C 0.4261(2) 0.1027(2) 0.07153(10) 0.0280(6) Uani 1.00 1 d .
C(24) C 0.3626(2) 0.0003(2) 0.05107(10) 0.0350(6) Uani 1.00 1 d .
C(25) C 0.3037(2) -0.0806(2) 0.08773(11) 0.0344(7) Uani 1.00 1 d .
C(26) C 0.3096(2) -0.0606(2) 0.14534(11) 0.0277(6) Uani 1.00 1 d .
C(27) C 0.3731(2) 0.04162(18) 0.16603(9) 0.0209(5) Uani 1.00 1 d .
C(28) C -0.0531(2) 0.4170(2) 0.24829(11) 0.0231(5) Uani 1.00 1 d .
C(29) C -0.0783(2) 0.5426(2) 0.25526(11) 0.0250(5) Uani 1.00 1 d .
C(30) C -0.0161(2) 0.5815(2) 0.30590(11) 0.0276(6) Uani 1.00 1 d .
C(31) C 0.0471(2) 0.4794(2) 0.33023(9) 0.0261(6) Uani 1.00 1 d .
C(32) C 0.0245(2) 0.3771(2) 0.29467(10) 0.0233(6) Uani 1.00 1 d .
H(1) H -0.1187 0.4680 0.1292 0.031 Uiso 1.00 1 c R
H(2) H -0.2595 0.6294 0.1080 0.043 Uiso 1.00 1 c R
H(3) H -0.1862 0.7913 0.0523 0.049 Uiso 1.00 1 c R
H(4) H 0.0271 0.7881 0.0162 0.050 Uiso 1.00 1 c R
H(5) H 0.1715 0.6300 0.0392 0.037 Uiso 1.00 1 c R
H(6) H 0.4194 0.5291 0.1083 0.027 Uiso 1.00 1 c R
H(7) H 0.5913 0.5212 0.0431 0.032 Uiso 1.00 1 c R
H(8) H 0.5644 0.4209 -0.0422 0.036 Uiso 1.00 1 c R
H(9) H 0.3696 0.3144 -0.0600 0.045 Uiso 1.00 1 c R
H(10) H 0.1992 0.3156 0.0060 0.038 Uiso 1.00 1 c R
H(11) H 0.1510 0.6781 0.1669 0.021 Uiso 1.00 1 c R
H(12) H 0.2627 0.7222 0.2600 0.024 Uiso 1.00 1 c R
H(13) H 0.3691 0.5294 0.2944 0.022 Uiso 1.00 1 c R
H(14) H 0.2847 0.2604 0.2076 0.020 Uiso 1.00 1 c R
H(15) H 0.3651 0.1847 0.2863 0.030 Uiso 1.00 1 c R
H(16) H 0.3194 0.3096 0.3099 0.029 Uiso 1.00 1 c R
H(17) H 0.4660 0.2898 0.2935 0.029 Uiso 1.00 1 c R
H(18) H 0.6782 0.2424 0.1024 0.026 Uiso 1.00 1 c R
H(19) H 0.4662 0.1582 0.0460 0.034 Uiso 1.00 1 c R
H(20) H 0.3595 -0.0144 0.0116 0.042 Uiso 1.00 1 c R
H(21) H 0.2591 -0.1502 0.0735 0.041 Uiso 1.00 1 c R
H(22) H 0.2699 -0.1169 0.1706 0.033 Uiso 1.00 1 c R
H(23) H 0.3770 0.0551 0.2055 0.025 Uiso 1.00 1 c R
H(24) H -0.0827 0.3677 0.2179 0.028 Uiso 1.00 1 c R
H(25) H -0.1282 0.5925 0.2304 0.030 Uiso 1.00 1 c R
H(26) H -0.0169 0.6619 0.3207 0.033 Uiso 1.00 1 c R
H(27) H 0.0961 0.4792 0.3644 0.031 Uiso 1.00 1 c R
H(28) H 0.0557 0.2966 0.3008 0.028 Uiso 1.00 1 c R

loop_
_atom_site_aniso_label
_atom_site_aniso_U_11
_atom_site_aniso_U_22
_atom_site_aniso_U_33
_atom_site_aniso_U_12
_atom_site_aniso_U_13
_atom_site_aniso_U_23
Fe(1) 0.01655(13) 0.01337(14) 0.01779(13) -0.00085(12) 0.00215(14) -0.00058(14)
P(1) 0.0192(3) 0.0189(2) 0.0173(2) -0.0015(2) -0.0001(2) 0.0008(2)
N(1) 0.0181(9) 0.0127(8) 0.0184(9) -0.0012(7) -0.0006(7) 0.0021(7)
N(2) 0.0170(9) 0.0194(9) 0.0274(10) -0.0036(8) -0.0004(8) 0.0024(8)
N(3) 0.0223(10) 0.0247(10) 0.0249(10) -0.0027(8) 0.0032(8) 0.0057(8)
C(1) 0.0206(11) 0.0216(12) 0.0219(11) -0.0000(9) -0.0035(9) -0.0006(9)
C(2) 0.0235(12) 0.0359(14) 0.0186(11) -0.0014(10) -0.0038(9) -0.0064(10)
C(3) 0.0284(14) 0.0511(17) 0.0289(13) 0.0114(13) -0.0099(11) -0.0192(13)
C(4) 0.0457(18) 0.0319(14) 0.0454(16) 0.0144(14) -0.0241(15) -0.0150(12)
C(5) 0.0497(19) 0.0268(14) 0.0498(18) -0.0009(13) -0.0186(16) 0.0074(13)
C(6) 0.0286(14) 0.0255(13) 0.0389(15) -0.0031(10) -0.0095(11) 0.0079(11)
C(7) 0.0229(11) 0.0204(11) 0.0168(10) 0.0022(9) -0.0005(9) 0.0032(9)
C(8) 0.0239(12) 0.0248(12) 0.0192(10) -0.0028(10) -0.0002(8) 0.0026(9)
C(9) 0.0213(11) 0.0313(13) 0.0274(12) -0.0072(11) -0.0030(9) 0.0063(11)
C(10) 0.0242(12) 0.0439(15) 0.0225(12) -0.0019(12) 0.0051(10) 0.0044(12)
C(11) 0.0345(15) 0.0565(18) 0.0229(12) -0.0101(15) 0.0030(12) -0.0129(12)
C(12) 0.0256(13) 0.0455(16) 0.0245(12) -0.0105(12) -0.0008(10) -0.0068(12)
C(13) 0.0164(10) 0.0152(9) 0.0175(10) -0.0006(9) 0.0009(7) 0.0013(9)
C(14) 0.0179(11) 0.0145(9) 0.0215(11) -0.0020(8) 0.0028(9) 0.0035(8)
C(15) 0.0209(10) 0.0142(9) 0.0252(12) -0.0047(8) 0.0013(9) -0.0017(9)
C(16) 0.0156(10) 0.0187(10) 0.0215(12) -0.0014(7) -0.0004(8) -0.0029(8)
C(17) 0.0153(10) 0.0139(10) 0.0199(10) -0.0005(8) 0.0017(8) 0.0009(8)
C(18) 0.0166(11) 0.0156(10) 0.0182(10) -0.0015(8) 0.0007(8) 0.0012(8)
C(19) 0.0289(12) 0.0196(11) 0.0233(11) 0.0041(11) 0.0045(11) 0.0032(9)
C(20) 0.0193(11) 0.0251(11) 0.0211(10) 0.0037(10) 0.0045(10) 0.0014(9)
C(21) 0.0208(11) 0.0186(10) 0.0146(10) 0.0022(9) -0.0006(9) 0.0026(8)
C(22) 0.0171(10) 0.0187(10) 0.0200(11) 0.0048(8) 0.0006(8) -0.0020(8)
C(23) 0.0273(13) 0.0332(14) 0.0234(12) -0.0005(11) 0.0044(10) -0.0006(10)
C(24) 0.0344(14) 0.0462(15) 0.0244(11) -0.0024(15) 0.0022(11) -0.0137(12)
C(25) 0.0299(14) 0.0302(14) 0.0432(15) -0.0089(11) -0.0001(12) -0.0161(12)
C(26) 0.0268(13) 0.0215(12) 0.0348(14) -0.0006(10) 0.0076(11) -0.0032(10)
C(27) 0.0207(11) 0.0198(10) 0.0222(10) 0.0029(9) 0.0027(10) -0.0011(8)
C(28) 0.0188(10) 0.0243(10) 0.0262(11) -0.0085(8) 0.0040(11) -0.0016(12)
C(29) 0.0167(10) 0.0280(12) 0.0302(13) 0.0031(8) 0.0049(11) 0.0080(11)
C(30) 0.0282(13) 0.0212(11) 0.0333(13) 0.0013(10) 0.0124(11) -0.0057(10)
C(31) 0.0266(12) 0.0324(13) 0.0195(11) -0.0017(11) 0.0056(9) 0.0006(10)
C(32) 0.0233(12) 0.0178(11) 0.0289(12) -0.0017(9) 0.0088(10) 0.0039(9)

loop_
_atom_type_symbol
_atom_type_description
_atom_type_scat_dispersion_real
_atom_type_scat_dispersion_imag
_atom_type_scat_source
C C 0.003 0.002
;
International Tables for Crystallography
(1992, Vol. C, Tables 4.2.6.8 and 6.1.1.4)
;
H H 0.000 0.000
;
International Tables for Crystallography
(1992, Vol. C, Table 6.1.1.4)
;
N N 0.006 0.003
;
International Tables for Crystallography
(1992, Vol. C, Tables 4.2.6.8 and 6.1.1.4)
;
P P 0.102 0.094
;
International Tables for Crystallography
(1992, Vol. C, Tables 4.2.6.8 and 6.1.1.4)
;
Fe Fe 0.346 0.844
;
International Tables for Crystallography
(1992, Vol. C, Tables 4.2.6.8 and 6.1.1.4)
;

loop_
_geom_angle_atom_site_label_1
_geom_angle_atom_site_label_2
_geom_angle_atom_site_label_3
_geom_angle
_geom_angle_publ_flag
C(13) Fe(1) C(14) 40.93(8) yes
C(13) Fe(1) C(15) 68.87(8) yes
C(13) Fe(1) C(16) 69.00(8) yes
C(13) Fe(1) C(17) 41.73(8) yes
C(13) Fe(1) C(28) 109.32(9) yes
C(13) Fe(1) C(29) 121.56(9) yes
C(13) Fe(1) C(30) 155.63(9) yes
C(13) Fe(1) C(31) 163.26(9) yes
C(13) Fe(1) C(32) 126.79(9) yes
C(14) Fe(1) C(15) 40.50(8) yes
C(14) Fe(1) C(16) 67.91(8) yes
C(14) Fe(1) C(17) 69.03(8) yes
C(14) Fe(1) C(28) 126.76(9) yes
C(14) Fe(1) C(29) 108.24(9) yes
C(14) Fe(1) C(30) 119.79(9) yes
C(14) Fe(1) C(31) 153.86(9) yes
C(14) Fe(1) C(32) 164.19(8) yes
C(15) Fe(1) C(16) 40.08(8) yes
C(15) Fe(1) C(17) 68.64(8) yes
C(15) Fe(1) C(28) 162.38(8) yes
C(15) Fe(1) C(29) 124.62(8) yes
C(15) Fe(1) C(30) 105.93(9) yes
C(15) Fe(1) C(31) 118.77(9) yes
C(15) Fe(1) C(32) 154.42(8) yes
C(16) Fe(1) C(17) 40.84(8) yes
C(16) Fe(1) C(28) 157.07(8) yes
C(16) Fe(1) C(29) 160.45(8) yes
C(16) Fe(1) C(30) 123.20(9) yes
C(16) Fe(1) C(31) 106.51(9) yes
C(16) Fe(1) C(32) 120.94(8) yes
C(17) Fe(1) C(28) 122.49(8) yes
C(17) Fe(1) C(29) 157.61(9) yes
C(17) Fe(1) C(30) 160.50(9) yes
C(17) Fe(1) C(31) 124.48(9) yes
C(17) Fe(1) C(32) 108.28(8) yes
C(28) Fe(1) C(29) 40.25(8) yes
C(28) Fe(1) C(30) 68.08(9) yes
C(28) Fe(1) C(31) 68.15(9) yes
C(28) Fe(1) C(32) 40.55(9) yes
C(29) Fe(1) C(30) 40.61(10) yes
C(29) Fe(1) C(31) 68.00(9) yes
C(29) Fe(1) C(32) 67.95(9) yes
C(30) Fe(1) C(31) 40.33(9) yes
C(30) Fe(1) C(32) 68.07(9) yes
C(31) Fe(1) C(32) 40.59(9) yes
C(1) P(1) C(7) 101.40(10) yes
C(1) P(1) C(13) 97.90(9) yes
C(7) P(1) C(13) 102.49(9) yes
N(2) N(1) C(18) 119.21(16) yes
N(2) N(1) C(21) 111.03(17) yes
C(18) N(1) C(21) 129.73(17) yes
N(1) N(2) N(3) 107.34(17) yes
N(2) N(3) C(20) 107.97(18) yes
P(1) C(1) C(2) 117.46(16) yes
P(1) C(1) C(6) 124.06(17) yes
C(2) C(1) C(6) 118.3(2) yes
C(1) C(2) C(3) 120.6(2) yes
C(2) C(3) C(4) 120.5(2) yes
C(3) C(4) C(5) 119.3(2) yes
C(4) C(5) C(6) 120.7(2) yes
C(1) C(6) C(5) 120.6(2) yes
P(1) C(7) C(8) 124.64(16) yes
P(1) C(7) C(12) 117.38(17) yes
C(8) C(7) C(12) 117.9(2) yes
C(7) C(8) C(9) 120.6(2) yes
C(8) C(9) C(10) 120.8(2) yes
C(9) C(10) C(11) 119.4(2) yes
C(10) C(11) C(12) 120.2(2) yes
C(7) C(12) C(11) 121.0(2) yes
Fe(1) C(13) P(1) 125.00(10) yes
Fe(1) C(13) C(14) 69.42(11) yes
Fe(1) C(13) C(17) 68.23(11) yes
P(1) C(13) C(14) 127.03(15) yes
P(1) C(13) C(17) 126.65(16) yes
C(14) C(13) C(17) 106.27(17) yes
Fe(1) C(14) C(13) 69.65(11) yes
Fe(1) C(14) C(15) 69.82(12) yes
C(13) C(14) C(15) 108.82(18) yes
Fe(1) C(15) C(14) 69.68(12) yes
Fe(1) C(15) C(16) 69.62(11) yes
C(14) C(15) C(16) 108.17(18) yes
Fe(1) C(16) C(15) 70.30(11) yes
Fe(1) C(16) C(17) 69.03(11) yes
C(15) C(16) C(17) 109.11(18) yes
Fe(1) C(17) C(13) 70.04(11) yes
Fe(1) C(17) C(16) 70.13(11) yes
Fe(1) C(17) C(18) 130.39(15) yes
C(13) C(17) C(16) 107.62(17) yes
C(13) C(17) C(18) 125.92(18) yes
C(16) C(17) C(18) 126.12(18) yes
N(1) C(18) C(17) 108.08(16) yes
N(1) C(18) C(19) 109.21(18) yes
C(17) C(18) C(19) 113.56(17) yes
N(3) C(20) C(21) 110.54(19) yes
N(1) C(21) C(20) 103.10(18) yes
N(1) C(21) C(22) 126.5(2) yes
C(20) C(21) C(22) 130.4(2) yes
C(21) C(22) C(23) 118.3(2) yes
C(21) C(22) C(27) 122.77(19) yes
C(23) C(22) C(27) 118.8(2) yes
C(22) C(23) C(24) 120.5(2) yes
C(23) C(24) C(25) 120.2(2) yes
C(24) C(25) C(26) 120.1(2) yes
C(25) C(26) C(27) 119.9(2) yes
C(22) C(27) C(26) 120.5(2) yes
Fe(1) C(28) C(29) 69.87(11) yes
Fe(1) C(28) C(32) 69.76(12) yes
C(29) C(28) C(32) 108.1(2) yes
Fe(1) C(29) C(28) 69.88(11) yes
Fe(1) C(29) C(30) 69.63(12) yes
C(28) C(29) C(30) 108.2(2) yes
Fe(1) C(30) C(29) 69.76(13) yes
Fe(1) C(30) C(31) 69.89(13) yes
C(29) C(30) C(31) 108.0(2) yes
Fe(1) C(31) C(30) 69.78(13) yes
Fe(1) C(31) C(32) 69.75(12) yes
C(30) C(31) C(32) 108.0(2) yes
Fe(1) C(32) C(28) 69.69(12) yes
Fe(1) C(32) C(31) 69.67(13) yes
C(28) C(32) C(31) 107.79(19) yes
C(1) C(2) H(1) 119.7 no
C(3) C(2) H(1) 119.7 no
C(2) C(3) H(2) 119.8 no
C(4) C(3) H(2) 119.8 no
C(3) C(4) H(3) 120.4 no
C(5) C(4) H(3) 120.4 no
C(4) C(5) H(4) 119.6 no
C(6) C(5) H(4) 119.7 no
C(1) C(6) H(5) 119.7 no
C(5) C(6) H(5) 119.7 no
C(7) C(8) H(6) 119.7 no
C(9) C(8) H(6) 119.7 no
C(8) C(9) H(7) 119.6 no
C(10) C(9) H(7) 119.6 no
C(9) C(10) H(8) 120.3 no
C(11) C(10) H(8) 120.3 no
C(10) C(11) H(9) 119.9 no
C(12) C(11) H(9) 119.9 no
C(7) C(12) H(10) 119.5 no
C(11) C(12) H(10) 119.5 no
Fe(1) C(14) H(11) 126.5 no
C(13) C(14) H(11) 125.6 no
C(15) C(14) H(11) 125.6 no
Fe(1) C(15) H(12) 126.4 no
C(14) C(15) H(12) 125.9 no
C(16) C(15) H(12) 125.9 no
Fe(1) C(16) H(13) 126.8 no
C(15) C(16) H(13) 125.4 no
C(17) C(16) H(13) 125.4 no
N(1) C(18) H(14) 108.6 no
C(17) C(18) H(14) 108.6 no
C(19) C(18) H(14) 108.6 no
C(18) C(19) H(15) 109.5 no
C(18) C(19) H(16) 109.5 no
C(18) C(19) H(17) 109.5 no
H(15) C(19) H(16) 109.5 no
H(15) C(19) H(17) 109.5 no
H(16) C(19) H(17) 109.5 no
N(3) C(20) H(18) 124.7 no
C(21) C(20) H(18) 124.7 no
C(22) C(23) H(19) 119.8 no
C(24) C(23) H(19) 119.7 no
C(23) C(24) H(20) 119.9 no
C(25) C(24) H(20) 119.9 no
C(24) C(25) H(21) 119.9 no
C(26) C(25) H(21) 119.9 no
C(25) C(26) H(22) 120.1 no
C(27) C(26) H(22) 120.0 no
C(22) C(27) H(23) 119.7 no
C(26) C(27) H(23) 119.7 no
Fe(1) C(28) H(24) 126.0 no
C(29) C(28) H(24) 126.0 no
C(32) C(28) H(24) 126.0 no
Fe(1) C(29) H(25) 126.1 no
C(28) C(29) H(25) 125.9 no
C(30) C(29) H(25) 125.9 no
Fe(1) C(30) H(26) 125.9 no
C(29) C(30) H(26) 126.0 no
C(31) C(30) H(26) 126.0 no
Fe(1) C(31) H(27) 126.1 no
C(30) C(31) H(27) 126.0 no
C(32) C(31) H(27) 126.0 no
Fe(1) C(32) H(28) 126.1 no
C(28) C(32) H(28) 126.1 no
C(31) C(32) H(28) 126.1 no

loop_
_geom_bond_atom_site_label_1
_geom_bond_atom_site_label_2
_geom_bond_distance
_geom_bond_publ_flag
Fe(1) C(13) 2.0529(19) yes
Fe(1) C(14) 2.050(2) yes
Fe(1) C(15) 2.052(2) yes
Fe(1) C(16) 2.043(2) yes
Fe(1) C(17) 2.028(2) yes
Fe(1) C(28) 2.051(2) yes
Fe(1) C(29) 2.051(2) yes
Fe(1) C(30) 2.049(2) yes
Fe(1) C(31) 2.051(2) yes
Fe(1) C(32) 2.052(2) yes
P(1) C(1) 1.841(2) yes
P(1) C(7) 1.836(2) yes
P(1) C(13) 1.824(2) yes
N(1) N(2) 1.357(2) yes
N(1) C(18) 1.476(2) yes
N(1) C(21) 1.363(2) yes
N(2) N(3) 1.320(2) yes
N(3) C(20) 1.352(2) yes
C(1) C(2) 1.398(3) yes
C(1) C(6) 1.388(3) yes
C(2) C(3) 1.388(3) yes
C(3) C(4) 1.382(3) yes
C(4) C(5) 1.376(4) yes
C(5) C(6) 1.394(3) yes
C(7) C(8) 1.393(3) yes
C(7) C(12) 1.395(3) yes
C(8) C(9) 1.390(3) yes
C(9) C(10) 1.373(3) yes
C(10) C(11) 1.380(3) yes
C(11) C(12) 1.390(3) yes
C(13) C(14) 1.435(3) yes
C(13) C(17) 1.454(2) yes
C(14) C(15) 1.420(3) yes
C(15) C(16) 1.403(2) yes
C(16) C(17) 1.421(2) yes
C(17) C(18) 1.513(2) yes
C(18) C(19) 1.535(3) yes
C(20) C(21) 1.372(3) yes
C(21) C(22) 1.464(3) yes
C(22) C(23) 1.394(3) yes
C(22) C(27) 1.396(3) yes
C(23) C(24) 1.383(3) yes
C(24) C(25) 1.378(3) yes
C(25) C(26) 1.386(3) yes
C(26) C(27) 1.383(3) yes
C(28) C(29) 1.411(3) yes
C(28) C(32) 1.422(3) yes
C(29) C(30) 1.423(3) yes
C(30) C(31) 1.413(3) yes
C(31) C(32) 1.423(3) yes
C(2) H(1) 0.950 no
C(3) H(2) 0.950 no
C(4) H(3) 0.950 no
C(5) H(4) 0.950 no
C(6) H(5) 0.950 no
C(8) H(6) 0.950 no
C(9) H(7) 0.950 no
C(10) H(8) 0.950 no
C(11) H(9) 0.950 no
C(12) H(10) 0.950 no
C(14) H(11) 0.950 no
C(15) H(12) 0.950 no
C(16) H(13) 0.950 no
C(18) H(14) 0.950 no
C(19) H(15) 0.950 no
C(19) H(16) 0.950 no
C(19) H(17) 0.950 no
C(20) H(18) 0.950 no
C(23) H(19) 0.950 no
C(24) H(20) 0.950 no
C(25) H(21) 0.950 no
C(26) H(22) 0.950 no
C(27) H(23) 0.950 no
C(28) H(24) 0.950 no
C(29) H(25) 0.950 no
C(30) H(26) 0.950 no
C(31) H(27) 0.950 no
C(32) H(28) 0.950 no

loop_
_geom_contact_atom_site_label_1
_geom_contact_atom_site_label_2
_geom_contact_distance
_geom_contact_site_symmetry_2
N(2) C(15) 3.599(2) 3_645
N(3) C(2) 3.363(3) 1_655
N(3) C(15) 3.517(2) 3_645
N(3) C(28) 3.599(2) 1_655
C(2) N(3) 3.363(3) 1_455
C(5) C(24) 3.550(3) 2_455
C(15) N(2) 3.599(2) 3_655
C(15) N(3) 3.517(2) 3_655
C(15) C(20) 3.533(3) 3_655
C(16) C(21) 3.496(3) 3_655
C(16) C(27) 3.569(3) 3_655
C(20) C(15) 3.533(3) 3_645
C(21) C(16) 3.496(3) 3_645
C(24) C(5) 3.550(3) 2_555
C(26) C(29) 3.513(3) 3_545
C(26) C(30) 3.552(3) 3_545
C(27) C(16) 3.569(3) 3_645
C(27) C(29) 3.524(3) 3_545
C(28) N(3) 3.599(2) 1_455
C(29) C(26) 3.513(3) 3_555
C(29) C(27) 3.524(3) 3_555
C(30) C(26) 3.552(3) 3_555
P(1) H(26) 3.448 3_545
N(1) H(12) 3.113 3_645
N(1) H(13) 3.508 3_645
N(2) H(12) 2.804 3_645
N(2) H(15) 3.253 3_655
N(2) H(22) 3.557 3_655
N(2) H(23) 2.933 3_655
N(3) H(1) 2.590 1_655
N(3) H(2) 3.167 1_655
N(3) H(12) 2.636 3_645
N(3) H(24) 2.943 1_655
N(3) H(25) 3.598 1_655
C(1) H(20) 3.012 2_455
C(2) H(7) 3.594 1_455
C(2) H(20) 2.874 2_455
C(3) H(7) 2.940 1_455
C(3) H(15) 3.505 3_555
C(3) H(16) 3.368 3_555
C(3) H(20) 2.825 2_455
C(3) H(28) 3.312 3_555
C(4) H(5) 3.500 2_465
C(4) H(20) 2.885 2_455
C(4) H(21) 3.482 2_455
C(4) H(27) 3.321 3_555
C(4) H(28) 3.457 3_555
C(5) H(7) 3.551 2_465
C(5) H(20) 2.959 2_455
C(5) H(21) 3.090 1_565
C(6) H(3) 3.536 2_565
C(6) H(20) 3.026 2_455
C(6) H(21) 3.038 1_565
C(8) H(4) 3.506 2_565
C(9) H(2) 3.329 1_655
C(9) H(4) 2.817 2_565
C(10) H(4) 3.217 2_565
C(10) H(10) 3.316 2_555
C(10) H(27) 3.205 4_564
C(11) H(18) 2.950 2_455
C(11) H(27) 3.172 4_564
C(12) H(18) 3.138 2_455
C(12) H(19) 3.470 2_455
C(14) H(22) 3.003 1_565
C(14) H(28) 3.224 3_555
C(15) H(17) 3.294 3_655
C(15) H(22) 3.101 1_565
C(15) H(24) 3.183 3_555
C(16) H(23) 3.184 3_655
C(18) H(25) 3.466 3_545
C(19) H(2) 3.221 3_545
C(19) H(25) 3.210 3_545
C(20) H(1) 3.336 1_655
C(20) H(9) 3.160 2_555
C(20) H(10) 3.497 2_555
C(20) H(12) 2.873 3_645
C(20) H(13) 3.231 3_645
C(21) H(12) 3.187 3_645
C(21) H(13) 2.880 3_645
C(22) H(13) 2.909 3_645
C(23) H(10) 3.442 2_555
C(24) H(7) 3.552 2_455
C(24) H(8) 3.151 2_455
C(25) H(4) 3.580 1_545
C(25) H(8) 3.181 2_455
C(25) H(11) 3.597 1_545
C(26) H(11) 3.327 1_545
C(26) H(17) 3.159 3_645
C(27) H(13) 2.780 3_645
C(27) H(17) 3.349 3_645
C(27) H(25) 3.537 3_545
C(28) H(11) 3.452 3_545
C(28) H(12) 3.020 3_545
C(28) H(22) 2.946 3_555
C(28) H(26) 3.320 3_545
C(29) H(14) 3.296 3_555
C(29) H(15) 3.442 3_555
C(29) H(22) 3.152 3_555
C(29) H(23) 3.171 3_555
C(29) H(28) 3.097 3_555
C(30) H(14) 3.372 3_555
C(30) H(22) 3.416 3_555
C(30) H(24) 3.344 3_555
C(30) H(28) 3.485 3_555
C(31) H(8) 3.411 4_565
C(31) H(9) 3.553 4_565
C(31) H(22) 3.383 3_555
C(32) H(11) 2.962 3_545
C(32) H(22) 3.097 3_555
C(32) H(25) 3.348 3_545
H(1) N(3) 2.590 1_455
H(1) C(20) 3.336 1_455
H(1) H(9) 3.509 2_455
H(1) H(18) 3.282 1_455
H(1) H(20) 3.387 2_455
H(2) N(3) 3.167 1_455
H(2) C(9) 3.329 1_455
H(2) C(19) 3.221 3_555
H(2) H(6) 3.435 1_455
H(2) H(7) 2.463 1_455
H(2) H(15) 2.796 3_555
H(2) H(16) 2.842 3_555
H(2) H(17) 3.599 3_555
H(2) H(20) 3.333 2_455
H(2) H(28) 3.510 3_555
H(3) C(6) 3.536 2_465
H(3) H(4) 3.442 2_465
H(3) H(5) 2.747 2_465
H(3) H(16) 3.543 3_555
H(3) H(20) 3.428 2_455
H(3) H(21) 3.409 2_455
H(3) H(27) 2.999 3_555
H(4) C(8) 3.506 2_465
H(4) C(9) 2.817 2_465
H(4) C(10) 3.217 2_465
H(4) C(25) 3.580 1_565
H(4) H(3) 3.442 2_565
H(4) H(7) 2.605 2_465
H(4) H(8) 3.274 2_465
H(4) H(20) 3.513 2_455
H(4) H(21) 2.799 1_565
H(5) C(4) 3.500 2_565
H(5) H(3) 2.747 2_565
H(5) H(21) 2.696 1_565
H(6) H(2) 3.435 1_655
H(7) C(2) 3.594 1_655
H(7) C(3) 2.940 1_655
H(7) C(5) 3.551 2_565
H(7) C(24) 3.552 2_555
H(7) H(2) 2.463 1_655
H(7) H(4) 2.605 2_565
H(7) H(20) 3.015 2_555
H(7) H(21) 3.543 2_555
H(8) C(24) 3.151 2_555
H(8) C(25) 3.181 2_555
H(8) C(31) 3.411 4_564
H(8) H(4) 3.274 2_565
H(8) H(10) 3.056 2_555
H(8) H(20) 3.245 2_555
H(8) H(21) 3.282 2_555
H(8) H(26) 3.411 4_564
H(8) H(27) 2.961 4_564
H(9) C(20) 3.160 2_455
H(9) C(31) 3.553 4_564
H(9) H(1) 3.509 2_555
H(9) H(18) 2.272 2_455
H(9) H(26) 3.212 4_564
H(9) H(27) 2.912 4_564
H(10) C(10) 3.316 2_455
H(10) C(20) 3.497 2_455
H(10) C(23) 3.442 2_455
H(10) H(8) 3.056 2_455
H(10) H(18) 2.657 2_455
H(10) H(19) 2.680 2_455
H(11) C(25) 3.597 1_565
H(11) C(26) 3.327 1_565
H(11) C(28) 3.452 3_555
H(11) C(32) 2.962 3_555
H(11) H(21) 3.109 1_565
H(11) H(22) 2.554 1_565
H(11) H(24) 3.505 3_555
H(11) H(28) 2.583 3_555
H(12) N(1) 3.113 3_655
H(12) N(2) 2.804 3_655
H(12) N(3) 2.636 3_655
H(12) C(20) 2.873 3_655
H(12) C(21) 3.187 3_655
H(12) C(28) 3.020 3_555
H(12) H(17) 3.118 3_655
H(12) H(18) 3.329 3_655
H(12) H(22) 2.761 1_565
H(12) H(24) 2.480 3_555
H(13) N(1) 3.508 3_655
H(13) C(20) 3.231 3_655
H(13) C(21) 2.880 3_655
H(13) C(22) 2.909 3_655
H(13) C(27) 2.780 3_655
H(13) H(18) 3.420 3_655
H(13) H(23) 2.589 3_655
H(14) C(29) 3.296 3_545
H(14) C(30) 3.372 3_545
H(14) H(25) 2.841 3_545
H(14) H(26) 2.998 3_545
H(15) N(2) 3.253 3_645
H(15) C(3) 3.505 3_545
H(15) C(29) 3.442 3_545
H(15) H(2) 2.796 3_545
H(15) H(25) 2.635 3_545
H(16) C(3) 3.368 3_545
H(16) H(2) 2.842 3_545
H(16) H(3) 3.543 3_545
H(16) H(25) 3.216 3_545
H(17) C(15) 3.294 3_645
H(17) C(26) 3.159 3_655
H(17) C(27) 3.349 3_655
H(17) H(2) 3.599 3_545
H(17) H(12) 3.118 3_645
H(17) H(22) 2.989 3_655
H(17) H(23) 3.317 3_655
H(18) C(11) 2.950 2_555
H(18) C(12) 3.138 2_555
H(18) H(1) 3.282 1_655
H(18) H(9) 2.272 2_555
H(18) H(10) 2.657 2_555
H(18) H(12) 3.329 3_645
H(18) H(13) 3.420 3_645
H(19) C(12) 3.470 2_555
H(19) H(10) 2.680 2_555
H(20) C(1) 3.012 2_555
H(20) C(2) 2.874 2_555
H(20) C(3) 2.825 2_555
H(20) C(4) 2.885 2_555
H(20) C(5) 2.959 2_555
H(20) C(6) 3.026 2_555
H(20) H(1) 3.387 2_555
H(20) H(2) 3.333 2_555
H(20) H(3) 3.428 2_555
H(20) H(4) 3.513 2_555
H(20) H(7) 3.015 2_455
H(20) H(8) 3.245 2_455
H(21) C(4) 3.482 2_555
H(21) C(5) 3.090 1_545
H(21) C(6) 3.038 1_545
H(21) H(3) 3.409 2_555
H(21) H(4) 2.799 1_545
H(21) H(5) 2.696 1_545
H(21) H(7) 3.543 2_455
H(21) H(8) 3.282 2_455
H(21) H(11) 3.109 1_545
H(22) N(2) 3.557 3_645
H(22) C(14) 3.003 1_545
H(22) C(15) 3.101 1_545
H(22) C(28) 2.946 3_545
H(22) C(29) 3.152 3_545
H(22) C(30) 3.416 3_545
H(22) C(31) 3.383 3_545
H(22) C(32) 3.097 3_545
H(22) H(11) 2.554 1_545
H(22) H(12) 2.761 1_545
H(22) H(17) 2.989 3_645
H(22) H(24) 3.261 3_545
H(22) H(25) 3.586 3_545
H(22) H(28) 3.501 3_545
H(23) N(2) 2.933 3_645
H(23) C(16) 3.184 3_645
H(23) C(29) 3.171 3_545
H(23) H(13) 2.589 3_645
H(23) H(17) 3.317 3_645
H(23) H(25) 2.973 3_545
H(24) N(3) 2.943 1_455
H(24) C(15) 3.183 3_545
H(24) C(30) 3.344 3_545
H(24) H(11) 3.505 3_545
H(24) H(12) 2.480 3_545
H(24) H(22) 3.261 3_555
H(24) H(26) 2.638 3_545
H(25) N(3) 3.598 1_455
H(25) C(18) 3.466 3_555
H(25) C(19) 3.210 3_555
H(25) C(27) 3.537 3_555
H(25) C(32) 3.348 3_555
H(25) H(14) 2.841 3_555
H(25) H(15) 2.635 3_555
H(25) H(16) 3.216 3_555
H(25) H(22) 3.586 3_555
H(25) H(23) 2.973 3_555
H(25) H(28) 2.471 3_555
H(26) P(1) 3.448 3_555
H(26) C(28) 3.320 3_555
H(26) H(8) 3.411 4_565
H(26) H(9) 3.212 4_565
H(26) H(14) 2.998 3_555
H(26) H(24) 2.638 3_555
H(26) H(28) 3.265 3_555
H(27) C(4) 3.321 3_545
H(27) C(10) 3.205 4_565
H(27) C(11) 3.172 4_565
H(27) H(3) 2.999 3_545
H(27) H(8) 2.961 4_565
H(27) H(9) 2.912 4_565
H(28) C(3) 3.312 3_545
H(28) C(4) 3.457 3_545
H(28) C(14) 3.224 3_545
H(28) C(29) 3.097 3_545
H(28) C(30) 3.485 3_545
H(28) H(2) 3.510 3_545
H(28) H(11) 2.583 3_545
H(28) H(22) 3.501 3_555
H(28) H(25) 2.471 3_545
H(28) H(26) 3.265 3_545

loop_
_geom_torsion_atom_site_label_1
_geom_torsion_atom_site_label_2
_geom_torsion_atom_site_label_3
_geom_torsion_atom_site_label_4
_geom_torsion
C(13) Fe(1) C(14) C(15) -120.19(17)
C(14) Fe(1) C(13) P(1) -121.49(19)
C(14) Fe(1) C(13) C(17) 118.18(17)
C(13) Fe(1) C(15) C(14) 37.38(12)
C(13) Fe(1) C(15) C(16) -82.11(13)
C(15) Fe(1) C(13) P(1) -158.49(15)
C(15) Fe(1) C(13) C(14) -37.00(12)
C(15) Fe(1) C(13) C(17) 81.18(12)
C(13) Fe(1) C(16) C(15) 81.74(13)
C(13) Fe(1) C(16) C(17) -38.90(12)
C(16) Fe(1) C(13) P(1) 158.43(15)
C(16) Fe(1) C(13) C(14) -80.08(12)
C(16) Fe(1) C(13) C(17) 38.09(11)
C(13) Fe(1) C(17) C(16) 118.28(17)
C(13) Fe(1) C(17) C(18) -120.7(2)
C(17) Fe(1) C(13) P(1) 120.34(19)
C(17) Fe(1) C(13) C(14) -118.18(17)
C(13) Fe(1) C(28) C(29) -116.37(15)
C(13) Fe(1) C(28) C(32) 124.49(13)
C(28) Fe(1) C(13) P(1) 2.82(16)
C(28) Fe(1) C(13) C(14) 124.31(12)
C(28) Fe(1) C(13) C(17) -117.52(12)
C(13) Fe(1) C(29) C(28) 82.84(16)
C(13) Fe(1) C(29) C(30) -157.81(13)
C(29) Fe(1) C(13) P(1) -39.97(17)
C(29) Fe(1) C(13) C(14) 81.51(14)
C(29) Fe(1) C(13) C(17) -160.31(11)
C(13) Fe(1) C(30) C(29) 51.2(2)
C(13) Fe(1) C(30) C(31) 170.25(19)
C(30) Fe(1) C(13) P(1) -76.5(2)
C(30) Fe(1) C(13) C(14) 45.0(2)
C(30) Fe(1) C(13) C(17) 163.1(2)
C(13) Fe(1) C(31) C(30) -166.0(2)
C(13) Fe(1) C(31) C(32) -46.8(3)
C(31) Fe(1) C(13) P(1) 81.1(3)
C(31) Fe(1) C(13) C(14) -157.4(2)
C(31) Fe(1) C(13) C(17) -39.2(3)
C(13) Fe(1) C(32) C(28) -76.21(15)
C(13) Fe(1) C(32) C(31) 164.81(13)
C(32) Fe(1) C(13) P(1) 44.81(17)
C(32) Fe(1) C(13) C(14) 166.30(12)
C(32) Fe(1) C(13) C(17) -75.53(14)
C(14) Fe(1) C(15) C(16) -119.49(17)
C(15) Fe(1) C(14) C(13) 120.19(17)
C(14) Fe(1) C(16) C(15) 37.59(12)
C(14) Fe(1) C(16) C(17) -83.05(13)
C(16) Fe(1) C(14) C(13) 82.98(12)
C(16) Fe(1) C(14) C(15) -37.21(12)
C(14) Fe(1) C(17) C(13) -38.21(12)
C(14) Fe(1) C(17) C(16) 80.07(12)
C(14) Fe(1) C(17) C(18) -158.9(2)
C(17) Fe(1) C(14) C(13) 38.93(11)
C(17) Fe(1) C(14) C(15) -81.26(13)
C(14) Fe(1) C(28) C(29) -73.88(17)
C(14) Fe(1) C(28) C(32) 166.99(12)
C(28) Fe(1) C(14) C(13) -76.65(14)
C(28) Fe(1) C(14) C(15) 163.16(12)
C(14) Fe(1) C(29) C(28) 125.87(14)
C(14) Fe(1) C(29) C(30) -114.78(14)
C(29) Fe(1) C(14) C(13) -117.46(12)
C(29) Fe(1) C(14) C(15) 122.35(12)
C(14) Fe(1) C(30) C(29) 83.48(15)
C(14) Fe(1) C(30) C(31) -157.52(13)
C(30) Fe(1) C(14) C(13) -160.37(12)
C(30) Fe(1) C(14) C(15) 79.44(14)
C(14) Fe(1) C(31) C(30) 48.9(2)
C(14) Fe(1) C(31) C(32) 168.06(18)
C(31) Fe(1) C(14) C(13) 165.46(18)
C(31) Fe(1) C(14) C(15) 45.3(2)
C(14) Fe(1) C(32) C(28) -41.5(3)
C(14) Fe(1) C(32) C(31) -160.5(3)
C(32) Fe(1) C(14) C(13) -44.1(3)
C(32) Fe(1) C(14) C(15) -164.3(3)
C(15) Fe(1) C(16) C(17) -120.64(17)
C(16) Fe(1) C(15) C(14) 119.49(17)
C(15) Fe(1) C(17) C(13) -81.78(12)
C(15) Fe(1) C(17) C(16) 36.50(12)
C(15) Fe(1) C(17) C(18) 157.5(2)
C(17) Fe(1) C(15) C(14) 82.32(13)
C(17) Fe(1) C(15) C(16) -37.17(12)
C(15) Fe(1) C(28) C(29) -35.5(3)
C(15) Fe(1) C(28) C(32) -154.6(2)
C(28) Fe(1) C(15) C(14) -50.0(3)
C(28) Fe(1) C(15) C(16) -169.5(2)
C(15) Fe(1) C(29) C(28) 167.68(13)
C(15) Fe(1) C(29) C(30) -72.98(16)
C(29) Fe(1) C(15) C(14) -77.14(15)
C(29) Fe(1) C(15) C(16) 163.37(13)
C(15) Fe(1) C(30) C(29) 125.08(13)
C(15) Fe(1) C(30) C(31) -115.92(14)
C(30) Fe(1) C(15) C(14) -117.47(13)
C(30) Fe(1) C(15) C(16) 123.04(13)
C(15) Fe(1) C(31) C(30) 80.62(15)
C(15) Fe(1) C(31) C(32) -160.18(12)
C(31) Fe(1) C(15) C(14) -159.08(12)
C(31) Fe(1) C(15) C(16) 81.43(14)
C(15) Fe(1) C(32) C(28) 162.49(18)
C(15) Fe(1) C(32) C(31) 43.5(2)
C(32) Fe(1) C(15) C(14) 170.19(18)
C(32) Fe(1) C(15) C(16) 50.7(2)
C(16) Fe(1) C(17) C(13) -118.28(17)
C(16) Fe(1) C(17) C(18) 121.0(2)
C(17) Fe(1) C(16) C(15) 120.64(17)
C(16) Fe(1) C(28) C(29) 162.0(2)
C(16) Fe(1) C(28) C(32) 42.9(2)
C(28) Fe(1) C(16) C(15) 171.9(2)
C(28) Fe(1) C(16) C(17) 51.2(2)
C(16) Fe(1) C(29) C(28) -158.9(2)
C(16) Fe(1) C(29) C(30) -39.6(3)
C(29) Fe(1) C(16) C(15) -44.7(3)
C(29) Fe(1) C(16) C(17) -165.4(2)
C(16) Fe(1) C(30) C(29) 165.24(12)
C(16) Fe(1) C(30) C(31) -75.76(16)
C(30) Fe(1) C(16) C(15) -74.44(15)
C(30) Fe(1) C(16) C(17) 164.92(12)
C(16) Fe(1) C(31) C(30) 122.23(14)
C(16) Fe(1) C(31) C(32) -118.57(13)
C(31) Fe(1) C(16) C(15) -115.30(13)
C(31) Fe(1) C(16) C(17) 124.06(13)
C(16) Fe(1) C(32) C(28) -162.00(12)
C(16) Fe(1) C(32) C(31) 79.02(15)
C(32) Fe(1) C(16) C(15) -157.07(12)
C(32) Fe(1) C(16) C(17) 82.29(14)
C(17) Fe(1) C(28) C(29) -160.79(14)
C(17) Fe(1) C(28) C(32) 80.08(15)
C(28) Fe(1) C(17) C(13) 82.84(14)
C(28) Fe(1) C(17) C(16) -158.88(12)
C(28) Fe(1) C(17) C(18) -37.9(2)
C(17) Fe(1) C(29) C(28) 46.8(3)
C(17) Fe(1) C(29) C(30) 166.1(2)
C(29) Fe(1) C(17) C(13) 48.9(2)
C(29) Fe(1) C(17) C(16) 167.2(2)
C(29) Fe(1) C(17) C(18) -71.8(3)
C(17) Fe(1) C(30) C(29) -164.1(2)
C(17) Fe(1) C(30) C(31) -45.1(3)
C(30) Fe(1) C(17) C(13) -159.0(2)
C(30) Fe(1) C(17) C(16) -40.7(3)
C(30) Fe(1) C(17) C(18) 80.3(3)
C(17) Fe(1) C(31) C(30) 163.32(13)
C(17) Fe(1) C(31) C(32) -77.48(15)
C(31) Fe(1) C(17) C(13) 167.23(12)
C(31) Fe(1) C(17) C(16) -74.50(15)
C(31) Fe(1) C(17) C(18) 46.5(2)
C(17) Fe(1) C(32) C(28) -118.95(13)
C(17) Fe(1) C(32) C(31) 122.06(13)
C(32) Fe(1) C(17) C(13) 125.25(12)
C(32) Fe(1) C(17) C(16) -116.48(12)
C(32) Fe(1) C(17) C(18) 4.6(2)
C(28) Fe(1) C(29) C(30) 119.3(2)
C(29) Fe(1) C(28) C(32) -119.1(2)
C(28) Fe(1) C(30) C(29) -37.38(13)
C(28) Fe(1) C(30) C(31) 81.62(15)
C(30) Fe(1) C(28) C(29) 37.70(15)
C(30) Fe(1) C(28) C(32) -81.43(15)
C(28) Fe(1) C(31) C(30) -81.42(14)
C(28) Fe(1) C(31) C(32) 37.78(13)
C(31) Fe(1) C(28) C(29) 81.32(16)
C(31) Fe(1) C(28) C(32) -37.82(13)
C(28) Fe(1) C(32) C(31) -118.98(19)
C(32) Fe(1) C(28) C(29) 119.1(2)
C(29) Fe(1) C(30) C(31) 119.0(2)
C(30) Fe(1) C(29) C(28) -119.3(2)
C(29) Fe(1) C(31) C(30) -37.88(14)
C(29) Fe(1) C(31) C(32) 81.32(14)
C(31) Fe(1) C(29) C(28) -81.72(15)
C(31) Fe(1) C(29) C(30) 37.62(14)
C(29) Fe(1) C(32) C(28) 37.51(13)
C(29) Fe(1) C(32) C(31) -81.47(14)
C(32) Fe(1) C(29) C(28) -37.78(14)
C(32) Fe(1) C(29) C(30) 81.57(15)
C(30) Fe(1) C(31) C(32) 119.20(19)
C(31) Fe(1) C(30) C(29) -119.0(2)
C(30) Fe(1) C(32) C(28) 81.46(14)
C(30) Fe(1) C(32) C(31) -37.52(14)
C(32) Fe(1) C(30) C(29) -81.25(14)
C(32) Fe(1) C(30) C(31) 37.75(14)
C(31) Fe(1) C(32) C(28) 118.98(19)
C(32) Fe(1) C(31) C(30) -119.20(19)
C(1) P(1) C(7) C(8) 98.4(2)
C(1) P(1) C(7) C(12) -84.9(2)
C(7) P(1) C(1) C(2) 164.54(18)
C(7) P(1) C(1) C(6) -20.5(2)
C(1) P(1) C(13) Fe(1) 80.52(14)
C(1) P(1) C(13) C(14) -8.9(2)
C(1) P(1) C(13) C(17) 168.03(18)
C(13) P(1) C(1) C(2) -90.93(18)
C(13) P(1) C(1) C(6) 84.0(2)
C(7) P(1) C(13) Fe(1) -175.88(12)
C(7) P(1) C(13) C(14) 94.66(19)
C(7) P(1) C(13) C(17) -88.37(19)
C(13) P(1) C(7) C(8) -2.5(2)
C(13) P(1) C(7) C(12) 174.28(18)
N(2) N(1) C(18) C(17) 48.1(2)
N(2) N(1) C(18) C(19) -75.9(2)
C(18) N(1) N(2) N(3) -177.86(17)
N(2) N(1) C(21) C(20) -0.7(2)
N(2) N(1) C(21) C(22) 179.8(2)
C(21) N(1) N(2) N(3) 0.3(2)
C(18) N(1) C(21) C(20) 177.2(2)
C(18) N(1) C(21) C(22) -2.3(3)
C(21) N(1) C(18) C(17) -129.7(2)
C(21) N(1) C(18) C(19) 106.3(2)
N(1) N(2) N(3) C(20) 0.3(2)
N(2) N(3) C(20) C(21) -0.8(2)
P(1) C(1) C(2) C(3) 172.64(18)
P(1) C(1) C(6) C(5) -173.30(19)
C(2) C(1) C(6) C(5) 1.6(3)
C(6) C(1) C(2) C(3) -2.6(3)
C(1) C(2) C(3) C(4) 1.4(3)
C(2) C(3) C(4) C(5) 1.0(4)
C(3) C(4) C(5) C(6) -2.0(4)
C(4) C(5) C(6) C(1) 0.7(4)
P(1) C(7) C(8) C(9) 176.35(18)
P(1) C(7) C(12) C(11) -177.7(2)
C(8) C(7) C(12) C(11) -0.7(3)
C(12) C(7) C(8) C(9) -0.4(3)
C(7) C(8) C(9) C(10) 2.0(3)
C(8) C(9) C(10) C(11) -2.4(3)
C(9) C(10) C(11) C(12) 1.3(4)
C(10) C(11) C(12) C(7) 0.3(4)
Fe(1) C(13) C(14) C(15) 59.00(14)
Fe(1) C(13) C(17) C(16) -60.34(14)
Fe(1) C(13) C(17) C(18) 126.0(2)
P(1) C(13) C(14) Fe(1) 118.95(16)
P(1) C(13) C(14) C(15) 177.95(15)
P(1) C(13) C(17) Fe(1) -118.20(16)
P(1) C(13) C(17) C(16) -178.54(15)
P(1) C(13) C(17) C(18) 7.8(3)
C(14) C(13) C(17) Fe(1) 59.27(14)
C(14) C(13) C(17) C(16) -1.1(2)
C(14) C(13) C(17) C(18) -174.70(19)
C(17) C(13) C(14) Fe(1) -58.51(13)
C(17) C(13) C(14) C(15) 0.5(2)
Fe(1) C(14) C(15) C(16) 59.18(14)
C(13) C(14) C(15) Fe(1) -58.89(14)
C(13) C(14) C(15) C(16) 0.3(2)
Fe(1) C(15) C(16) C(17) 58.24(14)
C(14) C(15) C(16) Fe(1) -59.22(14)
C(14) C(15) C(16) C(17) -1.0(2)
Fe(1) C(16) C(17) C(13) 60.29(14)
Fe(1) C(16) C(17) C(18) -126.1(2)
C(15) C(16) C(17) Fe(1) -59.01(14)
C(15) C(16) C(17) C(13) 1.3(2)
C(15) C(16) C(17) C(18) 174.89(19)
Fe(1) C(17) C(18) N(1) 173.53(15)
Fe(1) C(17) C(18) C(19) -65.1(2)
C(13) C(17) C(18) N(1) 79.9(2)
C(13) C(17) C(18) C(19) -158.7(2)
C(16) C(17) C(18) N(1) -92.6(2)
C(16) C(17) C(18) C(19) 28.8(3)
N(3) C(20) C(21) N(1) 0.9(2)
N(3) C(20) C(21) C(22) -179.7(2)
N(1) C(21) C(22) C(23) 138.1(2)
N(1) C(21) C(22) C(27) -46.1(3)
C(20) C(21) C(22) C(23) -41.2(3)
C(20) C(21) C(22) C(27) 134.6(2)
C(21) C(22) C(23) C(24) 176.6(2)
C(21) C(22) C(27) C(26) -176.5(2)
C(23) C(22) C(27) C(26) -0.7(3)
C(27) C(22) C(23) C(24) 0.6(3)
C(22) C(23) C(24) C(25) 0.2(3)
C(23) C(24) C(25) C(26) -0.9(3)
C(24) C(25) C(26) C(27) 0.8(3)
C(25) C(26) C(27) C(22) 0.0(3)
Fe(1) C(28) C(29) C(30) -59.32(16)
Fe(1) C(28) C(32) C(31) 59.48(16)
C(29) C(28) C(32) Fe(1) -59.61(15)
C(29) C(28) C(32) C(31) -0.1(2)
C(32) C(28) C(29) Fe(1) 59.54(15)
C(32) C(28) C(29) C(30) 0.2(2)
Fe(1) C(29) C(30) C(31) -59.70(16)
C(28) C(29) C(30) Fe(1) 59.47(15)
C(28) C(29) C(30) C(31) -0.2(2)
Fe(1) C(30) C(31) C(32) -59.47(16)
C(29) C(30) C(31) Fe(1) 59.61(16)
C(29) C(30) C(31) C(32) 0.1(2)
Fe(1) C(31) C(32) C(28) -59.49(16)
C(30) C(31) C(32) Fe(1) 59.48(16)
C(30) C(31) C(32) C(28) -0.0(2)
